data_4330239
loop_
_publ_author_name
'Jian-Bin Lin'
'Wei Xue'
'Bao-Ying Wang'
'Jun Tao'
'Wei-Xiong Zhang'
'Jie-Peng Zhang'
'Xiao-Ming Chen'

_publ_section_title
;
 Chemical/Physical Pressure Tunable Spin-Transition Temperature and
 Hysteresis in a Two-Step Spin Crossover Porous Coordination Framework
;
_journal_name_full 'Inorganic Chemistry'
_journal_page_first 9423
_journal_page_last 9430
_journal_paper_doi 10.1021/ic301237p
_journal_volume 51
_journal_year 2012
_chemical_formula_sum 'C25 H18 Br2 Fe N10 O'
_chemical_formula_weight 690.16
_chemical_name_systematic
; 
 ? 
;
_space_group_IT_number 2
_symmetry_cell_setting triclinic
_symmetry_space_group_name_Hall '-P 1'
_symmetry_space_group_name_H-M 'P -1'
_atom_sites_solution_hydrogens geom
_atom_sites_solution_primary direct
_atom_sites_solution_secondary difmap
_audit_creation_method SHELXL-97
_cell_angle_alpha 89.052(6)
_cell_angle_beta 104.019(6)
_cell_angle_gamma 89.622(5)
_cell_formula_units_Z 2
_cell_length_a 8.5530(4)
_cell_length_b 14.6729(10)
_cell_length_c 10.1236(8)
_cell_measurement_reflns_used 3396
_cell_measurement_temperature 153(2)
_cell_measurement_theta_max 62.2569
_cell_measurement_theta_min 3.0008
_cell_volume 1232.40(14)
_computing_cell_refinement
;
CrysAlisPro, Oxford Diffraction Ltd.,
Version 1.171.34.44 (release 25-10-2010 CrysAlis171 .NET)
(compiled Oct 25 2010,18:11:34)
;
_computing_data_collection
;
CrysAlisPro, Oxford Diffraction Ltd.,
Version 1.171.34.44 (release 25-10-2010 CrysAlis171 .NET)
(compiled Oct 25 2010,18:11:34)
;
_computing_data_reduction
;
CrysAlisPro, Oxford Diffraction Ltd.,
Version 1.171.34.44 (release 25-10-2010 CrysAlis171 .NET)
(compiled Oct 25 2010,18:11:34)
;
_computing_molecular_graphics 'SHELXTL Ver. 6.12, (Sheldrick, 2000)'
_computing_publication_material 'SHELXTL Ver. 6.12, (Sheldrick, 2000)'
_computing_structure_refinement 'SHELXTL Ver. 6.12, (Sheldrick, 2000)'
_computing_structure_solution 'SHELXTL Ver. 6.12, (Sheldrick, 2000)'
_diffrn_ambient_temperature 153(2)
_diffrn_measured_fraction_theta_full 0.967
_diffrn_measured_fraction_theta_max 0.967
_diffrn_measurement_device_type 'Xcalibur, Sapphire3, Gemini ultra'
_diffrn_measurement_method '\w scans'
_diffrn_radiation_monochromator graphite
_diffrn_radiation_source 'fine-focus sealed tube'
_diffrn_radiation_type CuK\a
_diffrn_radiation_wavelength 1.54178
_diffrn_reflns_av_R_equivalents 0.0000
_diffrn_reflns_av_sigmaI/netI 0.0596
_diffrn_reflns_limit_h_max 9
_diffrn_reflns_limit_h_min -9
_diffrn_reflns_limit_k_max 16
_diffrn_reflns_limit_k_min -16
_diffrn_reflns_limit_l_max 11
_diffrn_reflns_limit_l_min -11
_diffrn_reflns_number 4891
_diffrn_reflns_theta_full 62.62
_diffrn_reflns_theta_max 62.62
_diffrn_reflns_theta_min 3.01
_exptl_absorpt_coefficient_mu 9.071
_exptl_absorpt_correction_T_max 0.4957
_exptl_absorpt_correction_T_min 0.3632
_exptl_absorpt_correction_type multi-scan
_exptl_absorpt_process_details
;
CrysAlisPro, Oxford Diffraction Ltd.,
Version 1.171.34.44 (release 25-10-2010 CrysAlis171 .NET)
(compiled Oct 25 2010,18:11:34)
empirical absorption correction using spherical harmonics,
 implemented in SCALE3 ABSPACK scaling algorithm.
;
_exptl_crystal_colour dark-red
_exptl_crystal_density_diffrn 1.860
_exptl_crystal_description block
_exptl_crystal_F_000 684
_exptl_crystal_size_max 0.14
_exptl_crystal_size_mid 0.09
_exptl_crystal_size_min 0.09
_refine_diff_density_max 1.270
_refine_diff_density_min -0.991
_refine_diff_density_rms 0.168
_refine_ls_extinction_method none
_refine_ls_goodness_of_fit_ref 1.006
_refine_ls_hydrogen_treatment constr
_refine_ls_matrix_type full
_refine_ls_number_parameters 348
_refine_ls_number_reflns 4891
_refine_ls_number_restraints 0
_refine_ls_restrained_S_all 1.006
_refine_ls_R_factor_all 0.0716
_refine_ls_R_factor_gt 0.0608
_refine_ls_shift/su_max 0.001
_refine_ls_shift/su_mean 0.000
_refine_ls_structure_factor_coef Fsqd
_refine_ls_weighting_details 'calc w=1/[\s^2^(Fo^2^)+(0.1000P)^2^+3.5000P] where P=(Fo^2^+2Fc^2^)/3'
_refine_ls_weighting_scheme calc
_refine_ls_wR_factor_gt 0.1552
_refine_ls_wR_factor_ref 0.1619
_reflns_number_gt 4046
_reflns_number_total 4891
_reflns_threshold_expression >2sigma(I)
_cod_data_source_file ic301237p_si_002_5.cif
_cod_data_source_block 1-MeOH_153K
_cod_database_code 4330239

loop_
_symmetry_equiv_pos_as_xyz
'x, y, z'
'-x, -y, -z'

loop_
_atom_site_label
_atom_site_type_symbol
_atom_site_fract_x
_atom_site_fract_y
_atom_site_fract_z
_atom_site_U_iso_or_equiv
_atom_site_adp_type
_atom_site_occupancy
_atom_site_symmetry_multiplicity
_atom_site_calc_flag
_atom_site_refinement_flags
Br1 Br 0.13621(11) 0.32135(6) 0.01433(9) 0.0308(3) Uani 1 1 d .
Br2 Br 0.40978(11) -0.18118(6) 1.50155(9) 0.0318(3) Uani 1 1 d .
Fe1 Fe 0.5000 0.5000 0.5000 0.0169(4) Uani 1 2 d S
Fe2 Fe 0.0000 0.0000 1.0000 0.0195(4) Uani 1 2 d S
N1 N 0.2996(8) 0.4734(4) 0.3537(6) 0.0172(13) Uani 1 1 d .
N2 N 0.3435(8) 0.5790(4) 0.5611(6) 0.0177(13) Uani 1 1 d .
N3 N 0.3430(8) 0.6368(5) 0.6626(6) 0.0197(14) Uani 1 1 d .
N4 N 0.0925(8) 0.6382(5) 0.5190(7) 0.0214(15) Uani 1 1 d .
N5 N 0.0505(9) 0.8837(5) 0.8677(7) 0.0244(15) Uani 1 1 d .
N6 N 0.2232(8) -0.0287(4) 1.1556(7) 0.0199(14) Uani 1 1 d .
N7 N 0.1677(8) 0.0801(4) 0.9336(7) 0.0192(14) Uani 1 1 d .
N8 N 0.1672(8) 0.1428(4) 0.8320(7) 0.0212(15) Uani 1 1 d .
N9 N 0.4133(8) 0.1401(5) 0.9787(7) 0.0200(14) Uani 1 1 d .
N10 N 0.4475(8) 0.3940(5) 0.6221(7) 0.0207(14) Uani 1 1 d .
C1 C 0.2877(10) 0.4158(5) 0.2506(8) 0.0204(17) Uani 1 1 d .
H1A H 0.3799 0.3816 0.2433 0.024 Uiso 1 1 calc R
C2 C 0.1424(11) 0.4048(6) 0.1536(9) 0.0256(18) Uani 1 1 d .
C3 C 0.0069(10) 0.4544(5) 0.1617(8) 0.0206(17) Uani 1 1 d .
H3A H -0.0921 0.4480 0.0956 0.025 Uiso 1 1 calc R
C4 C 0.0192(10) 0.5132(5) 0.2681(9) 0.0219(17) Uani 1 1 d .
H4A H -0.0717 0.5479 0.2768 0.026 Uiso 1 1 calc R
C5 C 0.1646(9) 0.5211(5) 0.3616(8) 0.0186(16) Uani 1 1 d .
C6 C 0.1937(10) 0.5803(5) 0.4780(8) 0.0206(17) Uani 1 1 d .
C7 C 0.1919(9) 0.6716(5) 0.6326(7) 0.0166(15) Uani 1 1 d .
C8 C 0.1406(10) 0.7425(5) 0.7141(8) 0.0200(17) Uani 1 1 d .
C9 C 0.2501(10) 0.7794(6) 0.8236(9) 0.0251(18) Uani 1 1 d .
H9A H 0.3577 0.7567 0.8488 0.030 Uiso 1 1 calc R
C10 C 0.2036(10) 0.8481(6) 0.8954(9) 0.0257(18) Uani 1 1 d .
H10A H 0.2820 0.8727 0.9687 0.031 Uiso 1 1 calc R
C11 C -0.0539(10) 0.8463(6) 0.7640(8) 0.0232(18) Uani 1 1 d .
H11A H -0.1618 0.8685 0.7427 0.028 Uiso 1 1 calc R
C12 C -0.0162(10) 0.7771(5) 0.6848(8) 0.0216(16) Uani 1 1 d .
H12A H -0.0963 0.7537 0.6116 0.026 Uiso 1 1 calc R
C13 C 0.2444(11) -0.0860(5) 1.2629(8) 0.0213(17) Uani 1 1 d .
H13A H 0.1557 -0.1212 1.2747 0.026 Uiso 1 1 calc R
C14 C 0.3893(11) -0.0958(6) 1.3562(9) 0.0253(18) Uani 1 1 d .
C15 C 0.5200(10) -0.0449(6) 1.3426(8) 0.0226(18) Uani 1 1 d .
H15A H 0.6207 -0.0501 1.4075 0.027 Uiso 1 1 calc R
C16 C 0.4992(10) 0.0148(5) 1.2295(8) 0.0216(17) Uani 1 1 d .
H16A H 0.5870 0.0498 1.2153 0.026 Uiso 1 1 calc R
C17 C 0.3508(9) 0.0221(5) 1.1399(8) 0.0201(17) Uani 1 1 d .
C18 C 0.3146(10) 0.0821(5) 1.0182(8) 0.0184(16) Uani 1 1 d .
C19 C 0.3195(9) 0.1776(6) 0.8628(8) 0.0208(16) Uani 1 1 d .
C20 C 0.3647(9) 0.2496(5) 0.7819(8) 0.0194(17) Uani 1 1 d .
C21 C 0.2522(10) 0.2921(6) 0.6753(8) 0.0237(18) Uani 1 1 d .
H21A H 0.1434 0.2728 0.6542 0.028 Uiso 1 1 calc R
C22 C 0.2975(10) 0.3620(5) 0.6003(8) 0.0211(17) Uani 1 1 d .
H22A H 0.2172 0.3890 0.5286 0.025 Uiso 1 1 calc R
C23 C 0.5565(10) 0.3538(6) 0.7234(9) 0.0229(18) Uani 1 1 d .
H23A H 0.6643 0.3749 0.7411 0.027 Uiso 1 1 calc R
C24 C 0.5227(10) 0.2834(5) 0.8048(8) 0.0221(17) Uani 1 1 d .
H24A H 0.6059 0.2579 0.8758 0.026 Uiso 1 1 calc R
O1S O 0.625(3) 0.4568(16) 0.060(3) 0.083(6) Uiso 0.50 1 d P
H1O H 0.6345 0.4314 0.1373 0.100 Uiso 0.50 1 d PR
C1S C 0.5000 0.5000 0.0000 0.054(4) Uiso 1 2 d S
H1SA H 0.5135 0.5225 -0.0861 0.080 Uiso 0.50 1 d PR
H1SB H 0.4065 0.4621 -0.0146 0.080 Uiso 0.50 1 d PR
H1SC H 0.4865 0.5504 0.0556 0.080 Uiso 0.50 1 d PR
O2S O 0.892(2) -0.0585(14) 1.445(2) 0.070(5) Uiso 0.50 1 d P
H2O H 0.8754 -0.0830 1.3677 0.084 Uiso 0.50 1 d PR
C2S C 1.0000 0.0000 1.5000 0.117(10) Uiso 1 2 d S
H2SA H 0.9852 0.0144 1.5884 0.175 Uiso 0.50 1 d PR
H2SB H 1.1048 -0.0270 1.5094 0.175 Uiso 0.50 1 d PR
H2SC H 0.9910 0.0548 1.4453 0.175 Uiso 0.50 1 d PR

loop_
_atom_site_aniso_label
_atom_site_aniso_U_11
_atom_site_aniso_U_22
_atom_site_aniso_U_33
_atom_site_aniso_U_23
_atom_site_aniso_U_13
_atom_site_aniso_U_12
Br1 0.0390(5) 0.0278(5) 0.0263(5) -0.0060(3) 0.0088(4) 0.0039(4)
Br2 0.0432(5) 0.0263(5) 0.0263(5) 0.0053(3) 0.0098(4) 0.0016(4)
Fe1 0.0140(8) 0.0176(9) 0.0203(9) -0.0006(6) 0.0064(6) 0.0016(6)
Fe2 0.0170(9) 0.0193(9) 0.0242(10) -0.0004(6) 0.0088(7) -0.0003(6)
N1 0.016(3) 0.017(3) 0.021(3) 0.004(2) 0.010(3) 0.005(2)
N2 0.011(3) 0.027(4) 0.015(3) 0.001(2) 0.004(3) 0.005(2)
N3 0.015(3) 0.027(4) 0.016(3) 0.002(2) 0.002(3) 0.000(2)
N4 0.023(4) 0.019(4) 0.025(4) 0.001(2) 0.011(3) -0.001(3)
N5 0.024(4) 0.024(4) 0.028(4) 0.000(3) 0.011(3) 0.004(3)
N6 0.017(3) 0.018(3) 0.026(4) -0.004(2) 0.008(3) 0.000(2)
N7 0.026(4) 0.012(3) 0.022(4) 0.001(2) 0.012(3) 0.001(2)
N8 0.017(3) 0.014(3) 0.033(4) 0.003(2) 0.009(3) -0.001(2)
N9 0.014(3) 0.019(4) 0.027(4) 0.002(2) 0.005(3) 0.000(2)
N10 0.015(3) 0.022(4) 0.029(4) -0.003(3) 0.012(3) 0.001(3)
C1 0.024(4) 0.018(4) 0.024(5) 0.003(3) 0.015(4) 0.003(3)
C2 0.027(5) 0.022(4) 0.030(5) 0.001(3) 0.010(4) -0.004(3)
C3 0.016(4) 0.025(4) 0.020(4) 0.001(3) 0.003(3) -0.003(3)
C4 0.020(4) 0.016(4) 0.033(5) 0.004(3) 0.014(3) 0.001(3)
C5 0.019(4) 0.021(4) 0.018(4) 0.004(3) 0.010(3) 0.003(3)
C6 0.020(4) 0.013(4) 0.028(5) 0.003(3) 0.006(3) 0.001(3)
C7 0.018(4) 0.021(4) 0.013(3) -0.001(3) 0.008(3) 0.003(3)
C8 0.025(4) 0.017(4) 0.024(4) 0.004(3) 0.017(3) 0.001(3)
C9 0.014(4) 0.031(5) 0.030(5) -0.002(3) 0.005(3) 0.011(3)
C10 0.016(4) 0.030(5) 0.030(5) -0.002(3) 0.004(3) 0.002(3)
C11 0.014(4) 0.027(5) 0.029(4) 0.001(3) 0.005(3) 0.006(3)
C12 0.016(4) 0.026(4) 0.023(4) -0.005(3) 0.003(3) 0.000(3)
C13 0.032(5) 0.011(4) 0.026(5) 0.003(3) 0.017(4) -0.005(3)
C14 0.031(5) 0.024(4) 0.023(4) -0.002(3) 0.010(4) 0.000(3)
C15 0.021(4) 0.025(4) 0.020(4) -0.001(3) 0.003(3) 0.005(3)
C16 0.025(4) 0.022(4) 0.022(4) -0.003(3) 0.013(3) -0.004(3)
C17 0.020(4) 0.018(4) 0.023(4) -0.001(3) 0.009(3) 0.002(3)
C18 0.025(4) 0.011(4) 0.021(4) -0.002(3) 0.009(3) 0.000(3)
C19 0.014(4) 0.022(4) 0.025(4) -0.004(3) 0.003(3) 0.003(3)
C20 0.014(4) 0.022(4) 0.023(4) 0.001(3) 0.005(3) 0.000(3)
C21 0.020(4) 0.023(4) 0.030(4) -0.003(3) 0.009(3) 0.000(3)
C22 0.024(4) 0.018(4) 0.022(4) 0.004(3) 0.008(3) 0.000(3)
C23 0.020(4) 0.019(4) 0.032(5) -0.002(3) 0.011(4) -0.003(3)
C24 0.017(4) 0.023(4) 0.028(4) 0.001(3) 0.009(3) 0.001(3)

loop_
_atom_type_symbol
_atom_type_description
_atom_type_scat_dispersion_real
_atom_type_scat_dispersion_imag
_atom_type_scat_source
C C 0.0181 0.0091 'International Tables Vol C Tables 4.2.6.8 and 6.1.1.4'
H H 0.0000 0.0000 'International Tables Vol C Tables 4.2.6.8 and 6.1.1.4'
N N 0.0311 0.0180 'International Tables Vol C Tables 4.2.6.8 and 6.1.1.4'
O O 0.0492 0.0322 'International Tables Vol C Tables 4.2.6.8 and 6.1.1.4'
Fe Fe -1.1336 3.1974 'International Tables Vol C Tables 4.2.6.8 and 6.1.1.4'
Br Br -0.6763 1.2805 'International Tables Vol C Tables 4.2.6.8 and 6.1.1.4'

loop_
_geom_angle_atom_site_label_1
_geom_angle_atom_site_label_2
_geom_angle_atom_site_label_3
_geom_angle
_geom_angle_site_symmetry_1
_geom_angle_site_symmetry_3
N2 Fe1 N2 180.000(1) . 2_666
N2 Fe1 N1 80.5(3) . .
N2 Fe1 N1 99.5(3) 2_666 .
N2 Fe1 N1 99.5(3) . 2_666
N2 Fe1 N1 80.5(3) 2_666 2_666
N1 Fe1 N1 180.000(1) . 2_666
N2 Fe1 N10 90.7(3) . 2_666
N2 Fe1 N10 89.3(3) 2_666 2_666
N1 Fe1 N10 89.3(3) . 2_666
N1 Fe1 N10 90.7(3) 2_666 2_666
N2 Fe1 N10 89.3(3) . .
N2 Fe1 N10 90.7(3) 2_666 .
N1 Fe1 N10 90.7(3) . .
N1 Fe1 N10 89.3(3) 2_666 .
N10 Fe1 N10 180.0(3) 2_666 .
N7 Fe2 N7 180.0(2) 2_557 .
N7 Fe2 N6 77.5(3) 2_557 2_557
N7 Fe2 N6 102.5(3) . 2_557
N7 Fe2 N6 102.5(3) 2_557 .
N7 Fe2 N6 77.5(3) . .
N6 Fe2 N6 180.000(1) 2_557 .
N7 Fe2 N5 89.7(3) 2_557 2_567
N7 Fe2 N5 90.3(3) . 2_567
N6 Fe2 N5 91.9(2) 2_557 2_567
N6 Fe2 N5 88.1(2) . 2_567
N7 Fe2 N5 90.3(3) 2_557 1_545
N7 Fe2 N5 89.7(3) . 1_545
N6 Fe2 N5 88.1(2) 2_557 1_545
N6 Fe2 N5 91.9(2) . 1_545
N5 Fe2 N5 180.000(1) 2_567 1_545
C1 N1 C5 117.8(7) . .
C1 N1 Fe1 126.7(5) . .
C5 N1 Fe1 115.4(5) . .
N3 N2 C6 107.5(6) . .
N3 N2 Fe1 138.0(5) . .
C6 N2 Fe1 114.5(5) . .
N2 N3 C7 104.2(6) . .
C6 N4 C7 100.6(6) . .
C11 N5 C10 115.3(8) . .
C11 N5 Fe2 126.9(6) . 1_565
C10 N5 Fe2 117.9(5) . 1_565
C13 N6 C17 118.5(7) . .
C13 N6 Fe2 127.8(6) . .
C17 N6 Fe2 113.6(5) . .
C18 N7 N8 106.6(6) . .
C18 N7 Fe2 115.3(5) . .
N8 N7 Fe2 137.4(5) . .
N7 N8 C19 104.6(6) . .
C18 N9 C19 102.9(6) . .
C23 N10 C22 115.9(8) . .
C23 N10 Fe1 123.9(6) . .
C22 N10 Fe1 120.2(5) . .
N1 C1 C2 121.4(8) . .
N1 C1 H1A 119.3 . .
C2 C1 H1A 119.3 . .
C3 C2 C1 120.2(8) . .
C3 C2 Br1 121.4(6) . .
C1 C2 Br1 118.4(7) . .
C4 C3 C2 118.3(7) . .
C4 C3 H3A 120.9 . .
C2 C3 H3A 120.9 . .
C3 C4 C5 119.3(8) . .
C3 C4 H4A 120.3 . .
C5 C4 H4A 120.3 . .
N1 C5 C4 122.9(7) . .
N1 C5 C6 112.2(7) . .
C4 C5 C6 124.8(7) . .
N4 C6 N2 112.9(7) . .
N4 C6 C5 129.9(7) . .
N2 C6 C5 117.3(7) . .
N3 C7 N4 114.9(7) . .
N3 C7 C8 122.6(7) . .
N4 C7 C8 122.5(7) . .
C9 C8 C12 117.0(8) . .
C9 C8 C7 120.4(7) . .
C12 C8 C7 122.6(7) . .
C10 C9 C8 120.2(7) . .
C10 C9 H9A 119.9 . .
C8 C9 H9A 119.9 . .
C9 C10 N5 123.8(7) . .
C9 C10 H10A 118.1 . .
N5 C10 H10A 118.1 . .
N5 C11 C12 124.6(7) . .
N5 C11 H11A 117.7 . .
C12 C11 H11A 117.7 . .
C11 C12 C8 119.1(7) . .
C11 C12 H12A 120.5 . .
C8 C12 H12A 120.5 . .
N6 C13 C14 122.4(8) . .
N6 C13 H13A 118.8 . .
C14 C13 H13A 118.8 . .
C13 C14 C15 120.2(8) . .
C13 C14 Br2 119.4(7) . .
C15 C14 Br2 120.4(6) . .
C14 C15 C16 117.8(8) . .
C14 C15 H15A 121.1 . .
C16 C15 H15A 121.1 . .
C17 C16 C15 119.3(8) . .
C17 C16 H16A 120.3 . .
C15 C16 H16A 120.3 . .
N6 C17 C16 121.8(8) . .
N6 C17 C18 114.0(7) . .
C16 C17 C18 124.2(8) . .
N9 C18 N7 113.5(7) . .
N9 C18 C17 127.3(7) . .
N7 C18 C17 119.1(7) . .
N9 C19 N8 112.3(8) . .
N9 C19 C20 126.2(7) . .
N8 C19 C20 121.4(7) . .
C21 C20 C24 115.2(8) . .
C21 C20 C19 121.6(7) . .
C24 C20 C19 123.3(7) . .
C22 C21 C20 120.7(7) . .
C22 C21 H21A 119.7 . .
C20 C21 H21A 119.7 . .
N10 C22 C21 124.1(7) . .
N10 C22 H22A 117.9 . .
C21 C22 H22A 117.9 . .
N10 C23 C24 124.2(7) . .
N10 C23 H23A 117.9 . .
C24 C23 H23A 117.9 . .
C23 C24 C20 119.9(7) . .
C23 C24 H24A 120.1 . .
C20 C24 H24A 120.1 . .
C1S O1S H1O 122.4 . .
O1S C1S O1S 180.0(19) 2_665 .
O1S C1S H1SA 71.1 2_665 .
O1S C1S H1SA 108.9 . .
O1S C1S H1SB 68.7 2_665 .
O1S C1S H1SB 111.3 . .
H1SA C1S H1SB 109.5 . .
O1S C1S H1SC 71.9 2_665 .
O1S C1S H1SC 108.1 . .
H1SA C1S H1SC 109.5 . .
H1SB C1S H1SC 109.5 . .
C2S O2S H2O 129.6 . .
O2S C2S O2S 180.0(13) 2_758 .
O2S C2S H2SA 71.5 2_758 .
O2S C2S H2SA 108.5 . .
O2S C2S H2SB 71.3 2_758 .
O2S C2S H2SB 108.7 . .
H2SA C2S H2SB 109.5 . .
O2S C2S H2SC 68.8 2_758 .
O2S C2S H2SC 111.2 . .
H2SA C2S H2SC 109.5 . .
H2SB C2S H2SC 109.5 . .

loop_
_geom_bond_atom_site_label_1
_geom_bond_atom_site_label_2
_geom_bond_distance
_geom_bond_site_symmetry_2
Br1 C2 1.873(9) .
Br2 C14 1.891(9) .
Fe1 N2 1.981(7) .
Fe1 N2 1.981(7) 2_666
Fe1 N1 2.020(6) .
Fe1 N1 2.020(6) 2_666
Fe1 N10 2.089(7) 2_666
Fe1 N10 2.089(7) .
Fe2 N7 2.086(7) 2_557
Fe2 N7 2.086(7) .
Fe2 N6 2.195(6) 2_557
Fe2 N6 2.195(6) .
Fe2 N5 2.289(8) 2_567
Fe2 N5 2.289(8) 1_545
N1 C1 1.339(11) .
N1 C5 1.366(11) .
N2 N3 1.343(10) .
N2 C6 1.351(10) .
N3 C7 1.349(10) .
N4 C6 1.349(12) .
N4 C7 1.355(10) .
N5 C11 1.331(11) .
N5 C10 1.369(11) .
N5 Fe2 2.289(8) 1_565
N6 C13 1.338(11) .
N6 C17 1.365(11) .
N7 C18 1.339(11) .
N7 N8 1.368(10) .
N8 C19 1.369(10) .
N9 C18 1.326(11) .
N9 C19 1.356(11) .
N10 C23 1.334(11) .
N10 C22 1.338(11) .
C1 C2 1.397(12) .
C1 H1A 0.9500 .
C2 C3 1.385(13) .
C3 C4 1.375(12) .
C3 H3A 0.9500 .
C4 C5 1.375(12) .
C4 H4A 0.9500 .
C5 C6 1.449(12) .
C7 C8 1.467(11) .
C8 C9 1.387(12) .
C8 C12 1.392(12) .
C9 C10 1.364(12) .
C9 H9A 0.9500 .
C10 H10A 0.9500 .
C11 C12 1.387(12) .
C11 H11A 0.9500 .
C12 H12A 0.9500 .
C13 C14 1.369(12) .
C13 H13A 0.9500 .
C14 C15 1.382(13) .
C15 C16 1.406(12) .
C15 H15A 0.9500 .
C16 C17 1.372(11) .
C16 H16A 0.9500 .
C17 C18 1.471(11) .
C19 C20 1.437(12) .
C20 C21 1.396(11) .
C20 C24 1.409(12) .
C21 C22 1.377(12) .
C21 H21A 0.9500 .
C22 H22A 0.9500 .
C23 C24 1.386(12) .
C23 H23A 0.9500 .
C24 H24A 0.9500 .
O1S C1S 1.25(2) .
O1S H1O 0.8500 .
C1S O1S 1.25(2) 2_665
C1S H1SA 0.9601 .
C1S H1SB 0.9600 .
C1S H1SC 0.9599 .
O2S C2S 1.292(19) .
O2S H2O 0.8500 .
C2S O2S 1.292(19) 2_758
C2S H2SA 0.9600 .
C2S H2SB 0.9600 .
C2S H2SC 0.9600 .
